data_7159547
loop_
_publ_author_name
'Peng, Rui-Jun'
'Chen, Yuan'
'Zhang, Xue-Jing'
'Yan, Ming'

_publ_section_title
;
 Regioselective <i>ortho</i> C-H insertion of <i>N</i>-nitrosoanilines
 with naphthoquinone carbenes.
;
_journal_issue 37
_journal_name_full 'Organic &amp; biomolecular chemistry'
_journal_page_first 7525
_journal_page_last 7529
_journal_paper_doi 10.1039/d3ob01104f
_journal_volume 21
_journal_year 2023
_chemical_formula_moiety 'C17 H14 N2 O2'
_chemical_formula_sum 'C17 H14 N2 O2'
_chemical_formula_weight 278.30
_space_group_crystal_system monoclinic
_space_group_IT_number 14
_space_group_name_Hall '-P 2ybc'
_space_group_name_H-M_alt 'P 1 21/c 1'
_atom_sites_solution_hydrogens geom
_atom_sites_solution_primary direct
_audit_block_doi 10.5517/ccdc.csd.cc2gw99z
_audit_creation_date 2023-08-23
_audit_creation_method
;
Olex2 1.3
(compiled 2020.11.12 svn.r5f609507 for OlexSys, GUI svn.r6408)
;
_audit_update_record
;
2023-08-23 deposited with the CCDC.	2023-08-30 downloaded from the CCDC.
;
_cell_angle_alpha 90
_cell_angle_beta 101.324(3)
_cell_angle_gamma 90
_cell_formula_units_Z 4
_cell_length_a 11.3559(4)
_cell_length_b 8.1137(2)
_cell_length_c 16.0334(4)
_cell_measurement_reflns_used 6131
_cell_measurement_temperature 100.00(10)
_cell_measurement_theta_max 75.3330
_cell_measurement_theta_min 3.9370
_cell_volume 1448.53(7)
_computing_cell_refinement 'CrysAlisPro 1.171.42.84a (Rigaku OD, 2023)'
_computing_data_collection 'CrysAlisPro 1.171.42.84a (Rigaku OD, 2023)'
_computing_data_reduction 'CrysAlisPro 1.171.42.84a (Rigaku OD, 2023)'
_computing_molecular_graphics 'Olex2 1.3 (Dolomanov et al., 2009)'
_computing_publication_material 'Olex2 1.3 (Dolomanov et al., 2009)'
_computing_structure_refinement 'SHELXL 2018/3 (Sheldrick, 2015)'
_computing_structure_solution 'SHELXS  (Sheldrick, 2008)'
_diffrn_ambient_environment N~2~
_diffrn_ambient_temperature 100.00(10)
_diffrn_detector 'Hybrid Pixel Array Detector'
_diffrn_detector_area_resol_mean 10.0000
_diffrn_detector_type HyPix
_diffrn_measured_fraction_theta_full 0.996
_diffrn_measured_fraction_theta_max 0.949
_diffrn_measurement_details
;
List of Runs (angles in degrees, time in seconds):

  # Type    Start    End  Width  t~exp~   \w     \q     \k     \f   Frames
#--------------------------------------------------------------------------
  1  \w     83.00 176.00   0.50    0.05    --  105.85  15.00 150.00  186
  2  \w     91.00 135.00   0.50    0.05    --  105.85  45.00 -60.00   88
  3  \w     93.00 157.00   0.50    0.05    --  105.85  19.00-140.00  128
  4  \w     51.00  77.00   0.50    0.05    --   44.84  19.00-140.00   52
  5  \w     41.00  70.00   0.50    0.05    --  105.85 -77.00 -60.00   58
  6  \w     33.00  63.00   0.50    0.05    --  105.85 -61.00 120.00   60
  7  \w     38.00  73.00   0.50    0.05    --  105.85 -61.00  60.00   70
  8  \w     36.00  70.00   0.50    0.05    --  105.85 -61.00  30.00   68
  9  \w     38.00  68.00   0.50    0.05    --  105.85 -61.00-180.00   60
 10  \w     71.00 110.00   0.50    0.05    --  105.85-125.00 -90.00   78
 11  \w    -16.00  13.00   0.50    0.05    --  -44.84  19.00-140.00   58
 12  \w    -39.00  30.00   0.50    0.05    --  -44.84  38.00 -60.00  138
 13  \w     34.00 101.00   0.50    0.05    --  105.85 -94.00-120.00  134
 14  \w    -29.00  28.00   0.50    0.05    --   44.84 -19.00 -90.00  114
 15  \w   -141.00 -79.00   0.50    0.05    -- -100.00 -19.00  52.00  124
 16  \w    -30.00  16.00   0.50    0.05    --   44.84 -19.00  52.00   92
 17  \w    -31.00  26.00   0.50    0.05    --   44.84 -19.00 -30.00  114
 18  \w    -98.00 -73.00   0.50    0.05    --  -44.84 -19.00  52.00   50
 19  \w    -63.00 -30.00   0.50    0.05    -- -100.00  61.00   0.00   66
 20  \w    -59.00 -28.00   0.50    0.05    -- -100.00  77.00   0.00   62
 21  \w    -60.00 -34.00   0.50    0.05    -- -100.00  61.00  60.00   52
 22  \w    -98.00 -72.00   0.50    0.05    -- -100.00  77.00   0.00   52
 23  \w    -66.00 -32.00   0.50    0.05    -- -100.00  61.00 -60.00   68
;
_diffrn_measurement_device 'four-circle diffractometer'
_diffrn_measurement_device_type 'XtaLAB Synergy R, DW system, HyPix'
_diffrn_measurement_method '\w scans'
_diffrn_orient_matrix_type 'CrysAlisPro convention (1999,Acta A55,543-557)'
_diffrn_orient_matrix_UB_11 -0.1356691000
_diffrn_orient_matrix_UB_12 0.0345293000
_diffrn_orient_matrix_UB_13 -0.0249710000
_diffrn_orient_matrix_UB_21 -0.0131942000
_diffrn_orient_matrix_UB_22 -0.0336554000
_diffrn_orient_matrix_UB_23 0.0922965000
_diffrn_orient_matrix_UB_31 0.0235466000
_diffrn_orient_matrix_UB_32 0.1836334000
_diffrn_orient_matrix_UB_33 0.0217002000
_diffrn_radiation_monochromator mirror
_diffrn_radiation_probe x-ray
_diffrn_radiation_type 'Cu K\a'
_diffrn_radiation_wavelength 1.54184
_diffrn_reflns_av_R_equivalents 0.0272
_diffrn_reflns_av_unetI/netI 0.0291
_diffrn_reflns_Laue_measured_fraction_full 0.996
_diffrn_reflns_Laue_measured_fraction_max 0.949
_diffrn_reflns_limit_h_max 13
_diffrn_reflns_limit_h_min -14
_diffrn_reflns_limit_k_max 9
_diffrn_reflns_limit_k_min -7
_diffrn_reflns_limit_l_max 19
_diffrn_reflns_limit_l_min -20
_diffrn_reflns_number 8568
_diffrn_reflns_point_group_measured_fraction_full 0.996
_diffrn_reflns_point_group_measured_fraction_max 0.949
_diffrn_reflns_theta_full 67.684
_diffrn_reflns_theta_max 75.594
_diffrn_reflns_theta_min 3.970
_diffrn_source 'Rotating-anode X-ray tube'
_diffrn_source_type 'Rigaku (Cu) X-ray Source'
_exptl_absorpt_coefficient_mu 0.688
_exptl_absorpt_correction_T_max 1.00000
_exptl_absorpt_correction_T_min 0.52372
_exptl_absorpt_correction_type multi-scan
_exptl_absorpt_process_details
;
CrysAlisPro 1.171.42.84a (Rigaku Oxford Diffraction, 2023)
Empirical absorption correction using spherical harmonics,
implemented in SCALE3 ABSPACK scaling algorithm.
;
_exptl_crystal_colour colourless
_exptl_crystal_colour_primary colourless
_exptl_crystal_density_diffrn 1.276
_exptl_crystal_description block
_exptl_crystal_F_000 584
_exptl_crystal_size_max 0.3
_exptl_crystal_size_mid 0.15
_exptl_crystal_size_min 0.1
_refine_diff_density_max 0.165
_refine_diff_density_min -0.256
_refine_diff_density_rms 0.050
_refine_ls_extinction_method none
_refine_ls_goodness_of_fit_ref 1.079
_refine_ls_hydrogen_treatment constr
_refine_ls_matrix_type full
_refine_ls_number_parameters 192
_refine_ls_number_reflns 2857
_refine_ls_number_restraints 0
_refine_ls_restrained_S_all 1.079
_refine_ls_R_factor_all 0.0483
_refine_ls_R_factor_gt 0.0429
_refine_ls_shift/su_max 0.001
_refine_ls_shift/su_mean 0.000
_refine_ls_structure_factor_coef Fsqd
_refine_ls_weighting_details 'w=1/[\s^2^(Fo^2^)+(0.0670P)^2^+0.4587P] where P=(Fo^2^+2Fc^2^)/3'
_refine_ls_weighting_scheme calc
_refine_ls_wR_factor_gt 0.1177
_refine_ls_wR_factor_ref 0.1226
_reflns_Friedel_coverage 0.000
_reflns_number_gt 2496
_reflns_number_total 2857
_reflns_threshold_expression 'I > 2\s(I)'
_cod_data_source_file d3ob01104f2.cif
_cod_data_source_block cheny_230823_auto
_cod_depositor_comments 'Adding full bibliography for 7159547.cif.'
_cod_original_cell_volume 1448.52(7)
_cod_database_code 7159547
_shelx_shelxl_version_number 2018/3
_chemical_oxdiff_formula CHON
_chemical_oxdiff_usercomment CHON
_shelx_space_group_comment
;
The symmetry employed for this shelxl refinement is uniquely defined
by the following loop, which should always be used as a source of
symmetry information in preference to the above space-group names.
They are only intended as comments.
;
_shelx_estimated_absorpt_t_max 0.934
_shelx_estimated_absorpt_t_min 0.820
_reflns_odcompleteness_completeness 99.71
_reflns_odcompleteness_iscentric 1
_reflns_odcompleteness_theta 66.97
_olex2_refinement_description
;
1. Fixed Uiso
 At 1.2 times of:
  All C(H) groups
 At 1.5 times of:
  All C(H,H,H) groups, All O(H) groups
2.a Aromatic/amide H refined with riding coordinates:
 C14(H14), C15(H15), C12(H12), C9(H9), C4(H4), C3(H3), C13(H13), C6(H6),
 C7(H7), C8(H8)
2.b Idealised Me refined as rotating group:
 C20(H20A,H20B,H20C)
2.c Idealised tetrahedral OH refined as rotating group:
 O21(H21)
;
_olex2_submission_special_instructions 'No special instructions were received'
_oxdiff_exptl_absorpt_empirical_details
;
Empirical correction (ABSPACK) includes:
- Absorption correction using spherical harmonics
- Frame scaling
;
_oxdiff_exptl_absorpt_empirical_full_max 2.390
_oxdiff_exptl_absorpt_empirical_full_min 0.578

loop_
_space_group_symop_operation_xyz
'x, y, z'
'-x, y+1/2, -z+1/2'
'-x, -y, -z'
'x, -y-1/2, z-1/2'

loop_
_atom_site_label
_atom_site_type_symbol
_atom_site_fract_x
_atom_site_fract_y
_atom_site_fract_z
_atom_site_U_iso_or_equiv
_atom_site_adp_type
_atom_site_occupancy
_atom_site_site_symmetry_order
_atom_site_calc_flag
_atom_site_refinement_flags_posn
_atom_site_refinement_flags_adp
_atom_site_refinement_flags_occupancy
_atom_site_disorder_assembly
_atom_site_disorder_group
O21 O 0.85478(9) 0.42109(12) 0.84925(6) 0.0264(2) Uani 1 1 d . . . . .
H21 H 0.868334 0.388825 0.900019 0.040 Uiso 1 1 calc R U . . .
O19 O 0.91653(9) 0.15756(12) 0.52040(6) 0.0270(3) Uani 1 1 d . . . . .
N17 N 0.89666(10) 0.34042(13) 0.61421(7) 0.0205(3) Uani 1 1 d . . . . .
N18 N 0.87647(11) 0.29707(14) 0.53421(7) 0.0241(3) Uani 1 1 d . . . . .
C11 C 0.77169(12) 0.52203(16) 0.68250(8) 0.0204(3) Uani 1 1 d . . . . .
C16 C 0.85484(12) 0.50289(16) 0.62974(8) 0.0205(3) Uani 1 1 d . . . . .
C1 C 0.72117(12) 0.37606(16) 0.71985(8) 0.0208(3) Uani 1 1 d . . . . .
C2 C 0.76387(12) 0.33020(17) 0.80302(8) 0.0220(3) Uani 1 1 d . . . . .
C14 C 0.85253(13) 0.79236(17) 0.59980(9) 0.0260(3) Uani 1 1 d . . . . .
H14 H 0.878801 0.883733 0.571203 0.031 Uiso 1 1 calc R U . . .
C10 C 0.62535(12) 0.28522(16) 0.66912(9) 0.0220(3) Uani 1 1 d . . . . .
C15 C 0.89551(13) 0.63576(17) 0.58884(9) 0.0243(3) Uani 1 1 d . . . . .
H15 H 0.952565 0.619388 0.553510 0.029 Uiso 1 1 calc R U . . .
C12 C 0.73163(13) 0.68121(17) 0.69411(9) 0.0243(3) Uani 1 1 d . . . . .
H12 H 0.676606 0.698576 0.730883 0.029 Uiso 1 1 calc R U . . .
C5 C 0.57580(13) 0.14763(17) 0.70560(9) 0.0242(3) Uani 1 1 d . . . . .
C9 C 0.57581(13) 0.32751(18) 0.58333(9) 0.0263(3) Uani 1 1 d . . . . .
H9 H 0.607910 0.418345 0.557783 0.032 Uiso 1 1 calc R U . . .
C4 C 0.62373(13) 0.10411(17) 0.79082(9) 0.0267(3) Uani 1 1 d . . . . .
H4 H 0.591634 0.011949 0.815319 0.032 Uiso 1 1 calc R U . . .
C3 C 0.71551(13) 0.19215(17) 0.83874(9) 0.0256(3) Uani 1 1 d . . . . .
H3 H 0.746759 0.160762 0.895886 0.031 Uiso 1 1 calc R U . . .
C20 C 0.96305(14) 0.23426(19) 0.68085(9) 0.0290(3) Uani 1 1 d . . . . .
H20A H 0.916560 0.133928 0.685140 0.044 Uiso 1 1 calc R U . . .
H20B H 0.976580 0.292942 0.735320 0.044 Uiso 1 1 calc R U . . .
H20C H 1.040518 0.204722 0.666766 0.044 Uiso 1 1 calc R U . . .
C13 C 0.77093(13) 0.81504(17) 0.65272(9) 0.0265(3) Uani 1 1 d . . . . .
H13 H 0.741727 0.922420 0.660763 0.032 Uiso 1 1 calc R U . . .
C6 C 0.48039(13) 0.05842(19) 0.65522(10) 0.0298(3) Uani 1 1 d . . . . .
H6 H 0.448244 -0.034676 0.678910 0.036 Uiso 1 1 calc R U . . .
C7 C 0.43369(14) 0.1033(2) 0.57345(10) 0.0335(4) Uani 1 1 d . . . . .
H7 H 0.368538 0.043349 0.541096 0.040 Uiso 1 1 calc R U . . .
C8 C 0.48272(14) 0.23958(19) 0.53702(9) 0.0317(4) Uani 1 1 d . . . . .
H8 H 0.450697 0.270261 0.479884 0.038 Uiso 1 1 calc R U . . .

loop_
_atom_site_aniso_label
_atom_site_aniso_U_11
_atom_site_aniso_U_22
_atom_site_aniso_U_33
_atom_site_aniso_U_23
_atom_site_aniso_U_13
_atom_site_aniso_U_12
O21 0.0311(5) 0.0252(5) 0.0218(5) 0.0032(4) 0.0022(4) -0.0057(4)
O19 0.0402(6) 0.0166(5) 0.0262(5) -0.0023(4) 0.0116(4) 0.0017(4)
N17 0.0269(6) 0.0172(6) 0.0183(5) -0.0003(4) 0.0066(4) -0.0011(4)
N18 0.0344(6) 0.0179(6) 0.0215(6) -0.0009(4) 0.0095(5) -0.0027(5)
C11 0.0233(6) 0.0181(7) 0.0192(6) 0.0001(5) 0.0029(5) -0.0017(5)
C16 0.0263(7) 0.0155(6) 0.0192(6) -0.0003(5) 0.0032(5) -0.0004(5)
C1 0.0235(6) 0.0165(6) 0.0243(7) 0.0000(5) 0.0091(5) 0.0019(5)
C2 0.0238(7) 0.0183(7) 0.0253(7) -0.0008(5) 0.0080(5) -0.0008(5)
C14 0.0336(8) 0.0179(7) 0.0259(7) 0.0034(5) 0.0044(6) -0.0031(6)
C10 0.0228(6) 0.0177(7) 0.0270(7) -0.0024(5) 0.0089(5) 0.0015(5)
C15 0.0311(7) 0.0204(7) 0.0228(6) 0.0008(5) 0.0087(6) -0.0026(6)
C12 0.0260(7) 0.0209(7) 0.0270(7) -0.0013(5) 0.0078(6) 0.0010(5)
C5 0.0248(7) 0.0197(7) 0.0309(7) -0.0032(5) 0.0120(6) -0.0005(5)
C9 0.0300(7) 0.0219(7) 0.0275(7) -0.0007(6) 0.0068(6) -0.0012(6)
C4 0.0323(7) 0.0193(7) 0.0319(7) 0.0012(6) 0.0147(6) -0.0028(6)
C3 0.0312(7) 0.0220(7) 0.0250(7) 0.0047(5) 0.0093(6) 0.0008(6)
C20 0.0373(8) 0.0245(7) 0.0246(7) -0.0003(6) 0.0043(6) 0.0079(6)
C13 0.0298(7) 0.0153(7) 0.0334(8) -0.0008(6) 0.0042(6) 0.0023(5)
C6 0.0301(7) 0.0246(7) 0.0373(8) -0.0045(6) 0.0127(6) -0.0062(6)
C7 0.0303(8) 0.0326(9) 0.0371(8) -0.0085(7) 0.0052(6) -0.0084(6)
C8 0.0344(8) 0.0311(8) 0.0279(8) -0.0030(6) 0.0019(6) -0.0020(7)

loop_
_atom_type_symbol
_atom_type_description
_atom_type_scat_dispersion_real
_atom_type_scat_dispersion_imag
_atom_type_scat_source
C C 0.0181 0.0091 'International Tables Vol C Tables 4.2.6.8 and 6.1.1.4'
H H 0.0000 0.0000 'International Tables Vol C Tables 4.2.6.8 and 6.1.1.4'
N N 0.0311 0.0180 'International Tables Vol C Tables 4.2.6.8 and 6.1.1.4'
O O 0.0492 0.0322 'International Tables Vol C Tables 4.2.6.8 and 6.1.1.4'

loop_
_geom_angle_atom_site_label_1
_geom_angle_atom_site_label_2
_geom_angle_atom_site_label_3
_geom_angle
_geom_angle_site_symmetry_1
_geom_angle_site_symmetry_3
_geom_angle_publ_flag
C2 O21 H21 109.5 . . ?
N18 N17 C16 114.60(11) . . ?
N18 N17 C20 121.68(11) . . ?
C16 N17 C20 123.63(11) . . ?
O19 N18 N17 114.59(11) . . ?
C16 C11 C1 120.97(12) . . ?
C12 C11 C16 117.51(12) . . ?
C12 C11 C1 121.38(12) . . ?
C11 C16 N17 119.51(11) . . ?
C15 C16 N17 118.57(11) . . ?
C15 C16 C11 121.87(12) . . ?
C2 C1 C11 120.86(12) . . ?
C2 C1 C10 119.71(12) . . ?
C10 C1 C11 119.41(12) . . ?
O21 C2 C1 117.72(12) . . ?
O21 C2 C3 121.34(12) . . ?
C1 C2 C3 120.94(13) . . ?
C15 C14 H14 120.2 . . ?
C15 C14 C13 119.61(13) . . ?
C13 C14 H14 120.2 . . ?
C5 C10 C1 119.21(12) . . ?
C9 C10 C1 122.59(12) . . ?
C9 C10 C5 118.19(13) . . ?
C16 C15 H15 120.2 . . ?
C14 C15 C16 119.66(12) . . ?
C14 C15 H15 120.2 . . ?
C11 C12 H12 119.5 . . ?
C13 C12 C11 121.05(12) . . ?
C13 C12 H12 119.5 . . ?
C4 C5 C10 118.96(13) . . ?
C4 C5 C6 122.01(13) . . ?
C6 C5 C10 119.03(13) . . ?
C10 C9 H9 119.5 . . ?
C8 C9 C10 121.08(14) . . ?
C8 C9 H9 119.5 . . ?
C5 C4 H4 119.4 . . ?
C3 C4 C5 121.26(13) . . ?
C3 C4 H4 119.4 . . ?
C2 C3 H3 120.0 . . ?
C4 C3 C2 119.91(13) . . ?
C4 C3 H3 120.0 . . ?
N17 C20 H20A 109.5 . . ?
N17 C20 H20B 109.5 . . ?
N17 C20 H20C 109.5 . . ?
H20A C20 H20B 109.5 . . ?
H20A C20 H20C 109.5 . . ?
H20B C20 H20C 109.5 . . ?
C14 C13 C12 120.27(13) . . ?
C14 C13 H13 119.9 . . ?
C12 C13 H13 119.9 . . ?
C5 C6 H6 119.3 . . ?
C7 C6 C5 121.41(14) . . ?
C7 C6 H6 119.3 . . ?
C6 C7 H7 120.2 . . ?
C6 C7 C8 119.70(14) . . ?
C8 C7 H7 120.2 . . ?
C9 C8 C7 120.57(14) . . ?
C9 C8 H8 119.7 . . ?
C7 C8 H8 119.7 . . ?

loop_
_geom_bond_atom_site_label_1
_geom_bond_atom_site_label_2
_geom_bond_distance
_geom_bond_site_symmetry_2
_geom_bond_publ_flag
O21 H21 0.8400 . ?
O21 C2 1.3633(17) . ?
O19 N18 1.2557(15) . ?
N17 N18 1.3062(16) . ?
N17 C16 1.4393(17) . ?
N17 C20 1.4613(18) . ?
C11 C16 1.3946(19) . ?
C11 C1 1.4918(18) . ?
C11 C12 1.3939(19) . ?
C16 C15 1.3872(19) . ?
C1 C2 1.3777(19) . ?
C1 C10 1.4287(19) . ?
C2 C3 1.4169(19) . ?
C14 H14 0.9500 . ?
C14 C15 1.385(2) . ?
C14 C13 1.386(2) . ?
C10 C5 1.4263(19) . ?
C10 C9 1.422(2) . ?
C15 H15 0.9500 . ?
C12 H12 0.9500 . ?
C12 C13 1.391(2) . ?
C5 C4 1.413(2) . ?
C5 C6 1.416(2) . ?
C9 H9 0.9500 . ?
C9 C8 1.367(2) . ?
C4 H4 0.9500 . ?
C4 C3 1.368(2) . ?
C3 H3 0.9500 . ?
C20 H20A 0.9800 . ?
C20 H20B 0.9800 . ?
C20 H20C 0.9800 . ?
C13 H13 0.9500 . ?
C6 H6 0.9500 . ?
C6 C7 1.364(2) . ?
C7 H7 0.9500 . ?
C7 C8 1.415(2) . ?
C8 H8 0.9500 . ?

loop_
_geom_torsion_atom_site_label_1
_geom_torsion_atom_site_label_2
_geom_torsion_atom_site_label_3
_geom_torsion_atom_site_label_4
_geom_torsion
_geom_torsion_site_symmetry_1
_geom_torsion_site_symmetry_2
_geom_torsion_site_symmetry_3
_geom_torsion_site_symmetry_4
_geom_torsion_publ_flag
O21 C2 C3 C4 179.57(13) . . . . ?
N17 C16 C15 C14 177.16(12) . . . . ?
N18 N17 C16 C11 121.33(13) . . . . ?
N18 N17 C16 C15 -56.28(17) . . . . ?
C11 C16 C15 C14 -0.4(2) . . . . ?
C11 C1 C2 O21 -1.01(19) . . . . ?
C11 C1 C2 C3 179.63(12) . . . . ?
C11 C1 C10 C5 -178.82(12) . . . . ?
C11 C1 C10 C9 0.43(19) . . . . ?
C11 C12 C13 C14 -0.9(2) . . . . ?
C16 N17 N18 O19 177.72(10) . . . . ?
C16 C11 C1 C2 101.09(16) . . . . ?
C16 C11 C1 C10 -80.38(16) . . . . ?
C16 C11 C12 C13 1.7(2) . . . . ?
C1 C11 C16 N17 -2.87(19) . . . . ?
C1 C11 C16 C15 174.66(12) . . . . ?
C1 C11 C12 C13 -173.99(13) . . . . ?
C1 C2 C3 C4 -1.1(2) . . . . ?
C1 C10 C5 C4 -0.57(19) . . . . ?
C1 C10 C5 C6 179.68(12) . . . . ?
C1 C10 C9 C8 -178.88(13) . . . . ?
C2 C1 C10 C5 -0.27(19) . . . . ?
C2 C1 C10 C9 178.98(13) . . . . ?
C10 C1 C2 O21 -179.53(11) . . . . ?
C10 C1 C2 C3 1.1(2) . . . . ?
C10 C5 C4 C3 0.6(2) . . . . ?
C10 C5 C6 C7 -1.3(2) . . . . ?
C10 C9 C8 C7 -0.3(2) . . . . ?
C15 C14 C13 C12 -0.5(2) . . . . ?
C12 C11 C16 N17 -178.53(11) . . . . ?
C12 C11 C16 C15 -1.0(2) . . . . ?
C12 C11 C1 C2 -83.42(17) . . . . ?
C12 C11 C1 C10 95.11(16) . . . . ?
C5 C10 C9 C8 0.4(2) . . . . ?
C5 C4 C3 C2 0.2(2) . . . . ?
C5 C6 C7 C8 1.4(2) . . . . ?
C9 C10 C5 C4 -179.85(13) . . . . ?
C9 C10 C5 C6 0.39(19) . . . . ?
C4 C5 C6 C7 178.96(14) . . . . ?
C20 N17 N18 O19 1.25(18) . . . . ?
C20 N17 C16 C11 -62.27(18) . . . . ?
C20 N17 C16 C15 120.12(15) . . . . ?
C13 C14 C15 C16 1.2(2) . . . . ?
C6 C5 C4 C3 -179.66(13) . . . . ?
C6 C7 C8 C9 -0.6(2) . . . . ?
